data_7704549
loop_
_publ_author_name
'Watanabe, Lara K.'
'Wrixon, Justin D.'
'Ahmed, Zeinab S.'
'Hayward, John J.'
'Abbasi, Parisa'
'Pilkington, Melanie'
'Macdonald, Charles L. B.'
'Rawson, Jeremy M.'

_publ_section_title
;
 Oxidative addition of tetrathiocins to palladium(0) and platinum(0): a
 route to dithiolate coordination complexes.
;
_journal_issue 26
_journal_name_full 'Dalton transactions (Cambridge, England : 2003)'
_journal_page_first 9086
_journal_page_last 9093
_journal_paper_doi 10.1039/d0dt01678k
_journal_volume 49
_journal_year 2020
_chemical_formula_moiety 'C48 H46 Fe O5 P2 Pt S2, 2.75 (C H2 Cl2)'
_chemical_formula_sum 'C50.75 H51.5 Cl5.5 Fe O5 P2 Pt S2'
_chemical_formula_weight 1313.39
_space_group_crystal_system monoclinic
_space_group_IT_number 14
_space_group_name_Hall '-P 2ybc'
_space_group_name_H-M_alt 'P 1 21/c 1'
_atom_sites_solution_hydrogens geom
_audit_creation_method SHELXL-2017/1
_audit_update_record
;
2019-12-13 deposited with the CCDC.	2020-05-25 downloaded from the CCDC.
;
_cell_angle_alpha 90
_cell_angle_beta 102.082(4)
_cell_angle_gamma 90
_cell_formula_units_Z 4
_cell_length_a 18.343(2)
_cell_length_b 19.8358(19)
_cell_length_c 15.1897(17)
_cell_measurement_reflns_used 9738
_cell_measurement_temperature 150(2)
_cell_measurement_theta_max 26.378
_cell_measurement_theta_min 2.926
_cell_volume 5404.3(10)
_computing_cell_refinement 'SAINT V8.38A (2016)'
_computing_data_collection APEX3
_computing_data_reduction 'SAINT V8.38A (2016)'
_computing_molecular_graphics SHELXTL
_computing_publication_material SHELXTL
_computing_structure_refinement 'SHELXL-2017/1 (Sheldrick, 2017)'
_computing_structure_solution 'SHELXT 2014/5 (Sheldrick, 2014)'
_diffrn_ambient_temperature 150(2)
_diffrn_measured_fraction_theta_full 0.998
_diffrn_measured_fraction_theta_max 0.997
_diffrn_measurement_device_type 'Bruker D8 Venture'
_diffrn_measurement_method 'phi and omega scans'
_diffrn_radiation_type MoK\a
_diffrn_radiation_wavelength 0.71073
_diffrn_reflns_av_R_equivalents 0.0965
_diffrn_reflns_av_unetI/netI 0.0362
_diffrn_reflns_Laue_measured_fraction_full 0.998
_diffrn_reflns_Laue_measured_fraction_max 0.997
_diffrn_reflns_limit_h_max 22
_diffrn_reflns_limit_h_min -22
_diffrn_reflns_limit_k_max 24
_diffrn_reflns_limit_k_min -24
_diffrn_reflns_limit_l_max 19
_diffrn_reflns_limit_l_min -18
_diffrn_reflns_number 170329
_diffrn_reflns_point_group_measured_fraction_full 0.998
_diffrn_reflns_point_group_measured_fraction_max 0.997
_diffrn_reflns_theta_full 25.242
_diffrn_reflns_theta_max 26.434
_diffrn_reflns_theta_min 2.836
_diffrn_source 'fine focus sealed tube'
_exptl_absorpt_coefficient_mu 3.307
_exptl_absorpt_correction_T_max 0.7454
_exptl_absorpt_correction_T_min 0.5173
_exptl_absorpt_correction_type multi-scan
_exptl_absorpt_process_details sadabs
_exptl_crystal_colour yellow
_exptl_crystal_density_diffrn 1.614
_exptl_crystal_description plate
_exptl_crystal_F_000 2622
_exptl_crystal_size_max 0.388
_exptl_crystal_size_mid 0.274
_exptl_crystal_size_min 0.149
_refine_diff_density_max 4.480
_refine_diff_density_min -2.389
_refine_diff_density_rms 0.245
_refine_ls_extinction_method none
_refine_ls_goodness_of_fit_ref 1.103
_refine_ls_hydrogen_treatment constr
_refine_ls_matrix_type full
_refine_ls_number_parameters 631
_refine_ls_number_reflns 11090
_refine_ls_number_restraints 26
_refine_ls_restrained_S_all 1.102
_refine_ls_R_factor_all 0.0980
_refine_ls_R_factor_gt 0.0736
_refine_ls_shift/su_max 0.001
_refine_ls_shift/su_mean 0.000
_refine_ls_structure_factor_coef Fsqd
_refine_ls_weighting_details 'w=1/[\s^2^(Fo^2^)+(0.0286P)^2^+199.1888P] where P=(Fo^2^+2Fc^2^)/3'
_refine_ls_weighting_scheme calc
_refine_ls_wR_factor_gt 0.1667
_refine_ls_wR_factor_ref 0.1822
_reflns_Friedel_coverage 0.000
_reflns_number_gt 8752
_reflns_number_total 11090
_reflns_threshold_expression 'I > 2\s(I)'
_cod_data_source_file d0dt01678k2.cif
_cod_data_source_block LW098_P21_c_a
_cod_depositor_comments 'Adding full bibliography for 7704546--7704563.cif.'
_cod_original_cell_volume 5404.4(10)
_cod_original_sg_symbol_H-M 'P 21/c'
_cod_original_formula_sum 'C50.75 H51.50 Cl5.50 Fe O5 P2 Pt S2'
_cod_database_code 7704549
_shelx_shelxl_version_number 2017/1
_shelx_space_group_comment
;
The symmetry employed for this shelxl refinement is uniquely defined
by the following loop, which should always be used as a source of
symmetry information in preference to the above space-group names.
They are only intended as comments.
;
_exptl_absorpt_special_details
;
SADABS-2016/2 (Bruker,2016) was used for absorption correction.
wR2(int) was 0.1011 before and 0.0781 after correction.
The Ratio of minimum to maximum transmission is 0.6940.
The \l/2 correction factor is Not present.
;

loop_
_space_group_symop_operation_xyz
'x, y, z'
'-x, y+1/2, -z+1/2'
'-x, -y, -z'
'x, -y-1/2, z-1/2'

loop_
_atom_site_label
_atom_site_type_symbol
_atom_site_fract_x
_atom_site_fract_y
_atom_site_fract_z
_atom_site_U_iso_or_equiv
_atom_site_adp_type
_atom_site_occupancy
_atom_site_site_symmetry_order
_atom_site_calc_flag
_atom_site_refinement_flags_posn
_atom_site_refinement_flags_adp
_atom_site_refinement_flags_occupancy
_atom_site_disorder_assembly
_atom_site_disorder_group
Pt1 Pt 0.61164(2) 0.74607(2) 0.65972(2) 0.01478(11) Uani 1 1 d . . . . .
Fe1 Fe 0.44287(8) 0.88886(7) 0.68121(10) 0.0163(3) Uani 1 1 d . . . . .
S1 S 0.73686(15) 0.73712(13) 0.7262(2) 0.0268(6) Uani 1 1 d . . . . .
S2 S 0.60628(14) 0.62973(11) 0.65327(17) 0.0174(5) Uani 1 1 d . . . . .
P1 P 0.62737(15) 0.85992(13) 0.68335(18) 0.0176(5) Uani 1 1 d . . . . .
P2 P 0.49027(13) 0.74951(12) 0.58292(15) 0.0124(4) Uani 1 1 d . . . . .
O1 O 0.9135(4) 0.5316(4) 0.7958(6) 0.035(2) Uani 1 1 d . . . . .
O2 O 1.0381(5) 0.4698(5) 0.7585(8) 0.051(3) Uani 1 1 d . . . . .
O3 O 1.0403(6) 0.3240(6) 0.7578(7) 0.052(3) Uani 1 1 d . . . . .
O4 O 0.8809(6) 0.3173(6) 0.6928(8) 0.058(3) Uani 1 1 d . . . . .
O5 O 0.8009(5) 0.4433(4) 0.7351(6) 0.0316(19) Uani 1 1 d . . . . .
C1 C 0.7546(6) 0.6486(5) 0.7283(7) 0.023(2) Uani 1 1 d . . . . .
C2 C 0.8273(7) 0.6268(6) 0.7606(8) 0.031(3) Uani 1 1 d . . . . .
H2 H 0.866064 0.658568 0.780496 0.037 Uiso 1 1 calc R U . . .
C3 C 0.8429(6) 0.5578(6) 0.7635(8) 0.027(2) Uani 1 1 d . . . . .
C4 C 0.7859(6) 0.5122(5) 0.7337(7) 0.024(2) Uani 1 1 d . . . . .
C5 C 0.7140(6) 0.5340(5) 0.7015(7) 0.021(2) Uani 1 1 d . . . . .
H5 H 0.675333 0.502288 0.681300 0.025 Uiso 1 1 calc R U . . .
C6 C 0.6978(6) 0.6040(5) 0.6986(7) 0.018(2) Uani 1 1 d . . . . .
C7 C 0.9748(7) 0.5712(7) 0.7859(12) 0.049(4) Uani 1 1 d . . . . .
H7A H 0.977943 0.612444 0.823245 0.059 Uiso 1 1 calc R U . . .
H7B H 0.970472 0.584635 0.722194 0.059 Uiso 1 1 calc R U . . .
C8 C 1.0426(8) 0.5271(8) 0.8170(13) 0.056(4) Uani 1 1 d . . . . .
H8A H 1.088451 0.553045 0.815865 0.067 Uiso 1 1 calc R U . . .
H8B H 1.044593 0.511876 0.879531 0.067 Uiso 1 1 calc R U . . .
C9 C 1.1038(8) 0.4296(8) 0.7799(14) 0.061(5) Uani 1 1 d . . . . .
H9A H 1.114307 0.417182 0.844484 0.073 Uiso 1 1 calc R U . . .
H9B H 1.147052 0.454782 0.767394 0.073 Uiso 1 1 calc R U . . .
C10 C 1.0901(9) 0.3668(8) 0.7220(14) 0.062(5) Uani 1 1 d . . . . .
H10A H 1.067642 0.379144 0.659013 0.074 Uiso 1 1 calc R U . . .
H10B H 1.137727 0.343166 0.722834 0.074 Uiso 1 1 calc R U . . .
C11 C 1.0018(10) 0.2765(9) 0.6923(12) 0.058(4) Uani 1 1 d . . . . .
H11A H 0.988707 0.236099 0.723985 0.070 Uiso 1 1 calc R U . . .
H11B H 1.035651 0.262076 0.652931 0.070 Uiso 1 1 calc R U . . .
C12 C 0.9330(10) 0.3053(9) 0.6360(11) 0.061(5) Uani 1 1 d . . . . .
H12A H 0.944603 0.348002 0.608170 0.073 Uiso 1 1 calc R U . . .
H12B H 0.911532 0.273366 0.587329 0.073 Uiso 1 1 calc R U . . .
C13 C 0.8125(9) 0.3463(9) 0.6460(13) 0.067(5) Uani 1 1 d . . . . .
H13A H 0.771103 0.329131 0.672324 0.080 Uiso 1 1 calc R U . . .
H13B H 0.803094 0.332052 0.582114 0.080 Uiso 1 1 calc R U . . .
C14 C 0.8135(11) 0.4206(8) 0.6505(11) 0.062(5) Uani 1 1 d . . . . .
H14A H 0.862417 0.437410 0.641971 0.074 Uiso 1 1 calc R U . . .
H14B H 0.774455 0.439031 0.601369 0.074 Uiso 1 1 calc R U . . .
C15 C 0.6776(6) 0.8756(5) 0.7996(7) 0.019(2) Uani 1 1 d . . . . .
C16 C 0.6586(6) 0.8363(5) 0.8694(7) 0.024(2) Uani 1 1 d . . . . .
H16 H 0.623029 0.801086 0.855298 0.028 Uiso 1 1 calc R U . . .
C17 C 0.6915(7) 0.8492(6) 0.9569(8) 0.031(3) Uani 1 1 d . . . . .
H17 H 0.677646 0.823123 1.003255 0.037 Uiso 1 1 calc R U . . .
C18 C 0.7449(7) 0.8998(6) 0.9799(8) 0.033(3) Uani 1 1 d . . . . .
H18 H 0.768287 0.907200 1.041034 0.040 Uiso 1 1 calc R U . . .
C19 C 0.7632(7) 0.9389(6) 0.9125(9) 0.036(3) Uani 1 1 d . . . . .
H19 H 0.798854 0.974083 0.927343 0.043 Uiso 1 1 calc R U . . .
C20 C 0.7297(7) 0.9269(5) 0.8230(8) 0.026(2) Uani 1 1 d . . . . .
H20 H 0.742612 0.954191 0.777110 0.032 Uiso 1 1 calc R U . . .
C21 C 0.6801(6) 0.9057(6) 0.6112(7) 0.023(2) Uani 1 1 d . . . . .
C22 C 0.7207(6) 0.8702(7) 0.5573(8) 0.032(3) Uani 1 1 d . . . . .
H22 H 0.723160 0.822412 0.559222 0.038 Uiso 1 1 calc R U . . .
C23 C 0.7577(7) 0.9068(8) 0.5005(9) 0.042(3) Uani 1 1 d . . . . .
H23 H 0.783793 0.883514 0.462009 0.050 Uiso 1 1 calc R U . . .
C24 C 0.7563(8) 0.9771(8) 0.5003(10) 0.048(4) Uani 1 1 d . . . . .
H24 H 0.782311 1.001388 0.462562 0.057 Uiso 1 1 calc R U . . .
C25 C 0.7178(7) 1.0111(7) 0.5539(9) 0.039(3) Uani 1 1 d . . . . .
H25 H 0.717764 1.059023 0.554074 0.047 Uiso 1 1 calc R U . . .
C26 C 0.6786(7) 0.9759(6) 0.6084(8) 0.029(3) Uani 1 1 d . . . . .
H26 H 0.650470 0.999950 0.643963 0.034 Uiso 1 1 calc R U . . .
C27 C 0.4448(6) 0.6688(5) 0.5508(7) 0.020(2) Uani 1 1 d . . . . .
C28 C 0.4704(6) 0.6288(5) 0.4887(7) 0.020(2) Uani 1 1 d . . . . .
H28 H 0.508127 0.644915 0.459773 0.024 Uiso 1 1 calc R U . . .
C29 C 0.4401(6) 0.5646(5) 0.4690(7) 0.024(2) Uani 1 1 d . . . . .
H29 H 0.457229 0.537089 0.426226 0.029 Uiso 1 1 calc R U . . .
C30 C 0.3858(7) 0.5408(6) 0.5108(7) 0.029(3) Uani 1 1 d . . . . .
H30 H 0.366799 0.496510 0.498381 0.035 Uiso 1 1 calc R U . . .
C31 C 0.3587(7) 0.5809(6) 0.5707(8) 0.032(3) Uani 1 1 d . . . . .
H31 H 0.319626 0.564900 0.597621 0.039 Uiso 1 1 calc R U . . .
C32 C 0.3888(6) 0.6453(5) 0.5921(8) 0.024(2) Uani 1 1 d . . . . .
H32 H 0.370993 0.672760 0.634351 0.029 Uiso 1 1 calc R U . . .
C33 C 0.4807(6) 0.7921(5) 0.4731(7) 0.021(2) Uani 1 1 d . . . . .
C34 C 0.5459(6) 0.8127(5) 0.4465(7) 0.022(2) Uani 1 1 d . . . . .
H34 H 0.593333 0.802527 0.483050 0.026 Uiso 1 1 calc R U . . .
C35 C 0.5410(7) 0.8480(5) 0.3665(7) 0.028(3) Uani 1 1 d . . . . .
H35 H 0.585120 0.861234 0.347632 0.034 Uiso 1 1 calc R U . . .
C36 C 0.4721(7) 0.8639(5) 0.3144(7) 0.028(3) Uani 1 1 d . . . . .
H36 H 0.468745 0.889586 0.260963 0.034 Uiso 1 1 calc R U . . .
C37 C 0.4081(7) 0.8422(5) 0.3401(7) 0.029(3) Uani 1 1 d . . . . .
H37 H 0.360628 0.852871 0.304040 0.035 Uiso 1 1 calc R U . . .
C38 C 0.4128(7) 0.8048(5) 0.4190(7) 0.023(2) Uani 1 1 d . . . . .
H38 H 0.368805 0.788225 0.434995 0.027 Uiso 1 1 calc R U . . .
C39 C 0.5478(6) 0.9157(5) 0.6776(7) 0.0179(19) Uani 1 1 d . U . . .
C40 C 0.5263(6) 0.9479(5) 0.7527(7) 0.020(2) Uani 1 1 d . U . . .
H40 H 0.550214 0.942713 0.814126 0.024 Uiso 1 1 calc R U . . .
C41 C 0.4629(6) 0.9890(5) 0.7195(7) 0.023(2) Uani 1 1 d . U . . .
H41 H 0.436791 1.015727 0.754671 0.028 Uiso 1 1 calc R U . . .
C42 C 0.4460(7) 0.9830(5) 0.6245(8) 0.024(2) Uani 1 1 d . U . . .
H42 H 0.405795 1.004990 0.585500 0.029 Uiso 1 1 calc R U . . .
C43 C 0.4985(5) 0.9385(5) 0.5953(6) 0.0148(18) Uani 1 1 d . U . . .
H43 H 0.500522 0.926693 0.535253 0.018 Uiso 1 1 calc R U . . .
C44 C 0.4276(6) 0.7924(5) 0.6414(7) 0.0181(19) Uani 1 1 d . U . . .
C45 C 0.4423(6) 0.7965(5) 0.7389(7) 0.019(2) Uani 1 1 d . U . . .
H45 H 0.482860 0.776175 0.779395 0.023 Uiso 1 1 calc R U . . .
C46 C 0.3850(6) 0.8366(5) 0.7629(7) 0.022(2) Uani 1 1 d . U . . .
H46 H 0.380741 0.847212 0.822637 0.027 Uiso 1 1 calc R U . . .
C47 C 0.3351(6) 0.8582(5) 0.6828(8) 0.023(2) Uani 1 1 d . U . . .
H47 H 0.292269 0.885769 0.679977 0.028 Uiso 1 1 calc R U . . .
C48 C 0.3609(6) 0.8311(5) 0.6074(7) 0.020(2) Uani 1 1 d . U . . .
H48 H 0.338148 0.837453 0.545746 0.024 Uiso 1 1 calc R U . . .
C1S C 0.8858(10) 0.7390(9) 0.5636(11) 0.060(4) Uani 1 1 d . . . . .
H1S1 H 0.896246 0.783305 0.593501 0.072 Uiso 1 1 calc R U . . .
H1S2 H 0.852370 0.713586 0.594995 0.072 Uiso 1 1 calc R U . . .
Cl1S Cl 0.8410(2) 0.7511(2) 0.4490(3) 0.0521(9) Uani 1 1 d . . . . .
Cl2S Cl 0.9693(4) 0.6946(4) 0.5713(4) 0.106(2) Uani 1 1 d . . . . .
C2S C 0.9378(9) 0.1147(9) 0.3979(10) 0.056(4) Uani 1 1 d . . . . .
H2S1 H 0.948371 0.144055 0.349293 0.067 Uiso 1 1 calc R U . . .
H2S2 H 0.922200 0.070031 0.371460 0.067 Uiso 1 1 calc R U . . .
Cl3S Cl 1.0200(3) 0.1056(3) 0.4828(3) 0.0827(15) Uani 1 1 d . . . . .
Cl4S Cl 0.8651(3) 0.1501(3) 0.4423(4) 0.0879(17) Uani 1 1 d . . . . .
C3S C 0.185(2) 0.7047(18) 0.715(3) 0.075(12) Uani 0.5 1 d . . P . .
H3S1 H 0.132947 0.720774 0.699692 0.090 Uiso 0.5 1 calc R U P . .
H3S2 H 0.217660 0.744935 0.719386 0.090 Uiso 0.5 1 calc R U P . .
Cl5S Cl 0.1995(4) 0.6679(4) 0.8228(7) 0.061(2) Uani 0.5 1 d . . P . .
Cl6S Cl 0.1998(8) 0.6591(9) 0.6341(10) 0.137(7) Uani 0.5 1 d . . P . .
C4S C 1.011(5) 1.016(3) 0.953(4) 0.07(2) Uani 0.25 1 d . . P . .
H4S1 H 1.045429 1.054448 0.951732 0.081 Uiso 0.25 1 calc R U P . .
H4S2 H 1.004286 0.993404 0.894294 0.081 Uiso 0.25 1 calc R U P . .
Cl7S Cl 0.9378(8) 1.0457(7) 0.9589(11) 0.117(5) Uani 0.5 1 d . . P . .

loop_
_atom_site_aniso_label
_atom_site_aniso_U_11
_atom_site_aniso_U_22
_atom_site_aniso_U_33
_atom_site_aniso_U_23
_atom_site_aniso_U_13
_atom_site_aniso_U_12
Pt1 0.01909(19) 0.01156(18) 0.01437(18) -0.00239(15) 0.00507(13) 0.00000(15)
Fe1 0.0234(7) 0.0084(6) 0.0177(7) -0.0011(5) 0.0059(6) 0.0007(5)
S1 0.0202(13) 0.0170(13) 0.0397(16) -0.0077(11) -0.0017(11) 0.0011(10)
S2 0.0223(12) 0.0103(10) 0.0221(12) 0.0005(9) 0.0103(10) 0.0009(9)
P1 0.0253(14) 0.0108(11) 0.0195(13) 0.0014(9) 0.0113(11) -0.0001(10)
P2 0.0152(11) 0.0119(11) 0.0103(10) -0.0028(9) 0.0031(9) 0.0000(9)
O1 0.022(4) 0.028(4) 0.052(6) 0.008(4) 0.005(4) 0.007(3)
O2 0.033(5) 0.051(6) 0.072(7) 0.008(5) 0.015(5) 0.018(5)
O3 0.049(6) 0.059(7) 0.051(6) 0.001(5) 0.014(5) 0.007(5)
O4 0.045(6) 0.056(7) 0.072(8) -0.017(6) 0.008(5) 0.024(5)
O5 0.035(5) 0.017(4) 0.046(5) 0.005(4) 0.016(4) 0.006(3)
C1 0.029(6) 0.023(5) 0.017(5) -0.004(4) 0.005(4) 0.010(4)
C2 0.032(6) 0.028(6) 0.029(6) -0.012(5) 0.001(5) 0.000(5)
C3 0.020(6) 0.030(6) 0.030(6) 0.003(5) 0.004(5) 0.008(5)
C4 0.025(6) 0.020(5) 0.025(6) -0.002(4) 0.004(5) 0.005(4)
C5 0.030(6) 0.016(5) 0.018(5) 0.003(4) 0.007(4) 0.003(4)
C6 0.023(5) 0.013(5) 0.018(5) 0.002(4) 0.009(4) 0.005(4)
C7 0.029(7) 0.039(8) 0.081(12) -0.002(7) 0.012(7) 0.006(6)
C8 0.030(7) 0.039(8) 0.095(13) -0.007(8) 0.002(8) 0.004(6)
C9 0.031(8) 0.048(9) 0.106(15) -0.001(9) 0.018(9) 0.012(7)
C10 0.047(9) 0.054(10) 0.095(14) -0.004(9) 0.040(9) 0.009(8)
C11 0.065(11) 0.054(10) 0.060(10) -0.012(8) 0.023(9) 0.016(8)
C12 0.065(11) 0.068(11) 0.048(9) -0.019(8) 0.008(8) 0.014(9)
C13 0.048(10) 0.064(11) 0.080(13) -0.040(10) -0.004(9) 0.016(8)
C14 0.086(13) 0.040(9) 0.054(10) -0.009(7) 0.004(9) 0.024(8)
C15 0.023(5) 0.019(5) 0.016(5) -0.003(4) 0.004(4) 0.007(4)
C16 0.027(6) 0.021(5) 0.026(6) 0.006(4) 0.013(5) 0.002(4)
C17 0.044(7) 0.030(6) 0.020(6) 0.001(5) 0.008(5) 0.010(5)
C18 0.049(8) 0.032(7) 0.019(6) -0.004(5) 0.007(5) 0.015(6)
C19 0.034(7) 0.032(7) 0.035(7) -0.008(5) -0.006(5) -0.005(5)
C20 0.036(6) 0.016(5) 0.026(6) 0.001(4) 0.004(5) -0.007(5)
C21 0.025(6) 0.028(6) 0.014(5) 0.013(4) -0.002(4) -0.007(4)
C22 0.025(6) 0.039(7) 0.035(7) 0.006(5) 0.012(5) -0.008(5)
C23 0.025(6) 0.069(10) 0.038(7) -0.003(7) 0.019(6) -0.004(6)
C24 0.038(8) 0.062(10) 0.043(8) 0.023(7) 0.007(6) -0.012(7)
C25 0.032(7) 0.037(7) 0.046(8) 0.016(6) 0.004(6) -0.009(6)
C26 0.033(6) 0.026(6) 0.026(6) 0.009(5) 0.005(5) -0.003(5)
C27 0.036(6) 0.008(4) 0.014(5) -0.004(4) 0.001(4) -0.002(4)
C28 0.027(6) 0.013(5) 0.021(5) -0.005(4) 0.007(4) -0.001(4)
C29 0.032(6) 0.015(5) 0.021(5) -0.004(4) -0.005(5) 0.004(4)
C30 0.040(7) 0.018(5) 0.023(6) -0.001(4) -0.007(5) -0.007(5)
C31 0.037(7) 0.026(6) 0.033(6) -0.004(5) 0.004(5) -0.023(5)
C32 0.032(6) 0.014(5) 0.027(6) -0.007(4) 0.007(5) -0.003(4)
C33 0.040(6) 0.005(4) 0.017(5) -0.004(4) 0.006(4) -0.001(4)
C34 0.033(6) 0.017(5) 0.018(5) -0.008(4) 0.010(4) -0.004(4)
C35 0.047(7) 0.016(5) 0.022(6) -0.008(4) 0.011(5) -0.015(5)
C36 0.055(8) 0.012(5) 0.018(5) -0.005(4) 0.008(5) -0.007(5)
C37 0.046(7) 0.018(5) 0.019(5) -0.004(4) 0.000(5) 0.004(5)
C38 0.037(6) 0.014(5) 0.017(5) 0.000(4) 0.007(5) 0.001(4)
C39 0.023(5) 0.011(5) 0.018(5) -0.002(4) 0.001(4) -0.002(4)
C40 0.028(5) 0.014(5) 0.019(4) -0.003(4) 0.007(4) -0.006(4)
C41 0.036(6) 0.007(4) 0.030(5) -0.004(4) 0.015(5) -0.002(4)
C42 0.036(6) 0.008(4) 0.027(5) -0.001(4) 0.005(4) 0.001(4)
C43 0.021(4) 0.009(4) 0.014(4) 0.008(3) 0.000(3) -0.004(3)
C44 0.017(5) 0.011(4) 0.026(5) -0.006(4) 0.004(4) -0.001(3)
C45 0.029(5) 0.010(4) 0.020(5) 0.001(4) 0.008(4) 0.001(4)
C46 0.029(6) 0.019(5) 0.023(5) -0.004(4) 0.014(4) -0.005(4)
C47 0.019(5) 0.020(5) 0.032(6) -0.012(4) 0.009(4) 0.002(4)
C48 0.029(5) 0.012(5) 0.021(5) 0.001(4) 0.006(4) 0.003(4)
C1S 0.064(11) 0.065(11) 0.058(10) -0.004(8) 0.026(9) -0.004(9)
Cl1S 0.053(2) 0.052(2) 0.053(2) -0.0045(18) 0.0134(17) -0.0088(18)
Cl2S 0.121(5) 0.125(5) 0.071(4) 0.018(3) 0.019(3) 0.053(4)
C2S 0.068(11) 0.060(10) 0.042(9) -0.006(7) 0.016(8) -0.022(8)
Cl3S 0.084(4) 0.089(4) 0.064(3) 0.011(3) -0.010(3) -0.018(3)
Cl4S 0.081(3) 0.104(4) 0.082(4) -0.040(3) 0.024(3) -0.006(3)
C3S 0.10(3) 0.05(2) 0.08(3) 0.014(18) 0.01(2) 0.03(2)
Cl5S 0.039(4) 0.042(4) 0.098(7) 0.039(4) 0.003(4) 0.002(3)
Cl6S 0.117(10) 0.176(15) 0.116(10) -0.059(10) 0.020(8) 0.089(11)
C4S 0.13(7) 0.03(3) 0.03(3) 0.01(3) 0.00(4) 0.02(4)
Cl7S 0.119(11) 0.091(9) 0.152(13) -0.051(9) 0.058(10) -0.053(8)

loop_
_atom_type_symbol
_atom_type_description
_atom_type_scat_dispersion_real
_atom_type_scat_dispersion_imag
_atom_type_scat_source
C C 0.0033 0.0016 'International Tables Vol C Tables 4.2.6.8 and 6.1.1.4'
H H 0.0000 0.0000 'International Tables Vol C Tables 4.2.6.8 and 6.1.1.4'
Cl Cl 0.1484 0.1585 'International Tables Vol C Tables 4.2.6.8 and 6.1.1.4'
Fe Fe 0.3463 0.8444 'International Tables Vol C Tables 4.2.6.8 and 6.1.1.4'
O O 0.0106 0.0060 'International Tables Vol C Tables 4.2.6.8 and 6.1.1.4'
P P 0.1023 0.0942 'International Tables Vol C Tables 4.2.6.8 and 6.1.1.4'
Pt Pt -1.7033 8.3905 'International Tables Vol C Tables 4.2.6.8 and 6.1.1.4'
S S 0.1246 0.1234 'International Tables Vol C Tables 4.2.6.8 and 6.1.1.4'

loop_
_geom_angle_atom_site_label_1
_geom_angle_atom_site_label_2
_geom_angle_atom_site_label_3
_geom_angle
_geom_angle_site_symmetry_1
_geom_angle_site_symmetry_3
_geom_angle_publ_flag
P2 Pt1 P1 97.32(9) . . ?
P2 Pt1 S2 88.85(9) . . ?
P1 Pt1 S2 172.71(10) . . ?
P2 Pt1 S1 174.70(9) . . ?
P1 Pt1 S1 85.78(10) . . ?
S2 Pt1 S1 88.36(9) . . ?
C39 Fe1 C44 108.6(4) . . ?
C39 Fe1 C48 137.5(4) . . ?
C44 Fe1 C48 41.9(4) . . ?
C39 Fe1 C45 110.0(4) . . ?
C44 Fe1 C45 42.1(4) . . ?
C48 Fe1 C45 70.1(4) . . ?
C39 Fe1 C40 41.3(4) . . ?
C44 Fe1 C40 138.2(4) . . ?
C48 Fe1 C40 178.5(4) . . ?
C45 Fe1 C40 110.9(4) . . ?
C39 Fe1 C42 68.8(4) . . ?
C44 Fe1 C42 138.7(4) . . ?
C48 Fe1 C42 111.2(4) . . ?
C45 Fe1 C42 178.6(5) . . ?
C40 Fe1 C42 67.7(4) . . ?
C39 Fe1 C43 41.7(4) . . ?
C44 Fe1 C43 108.6(4) . . ?
C48 Fe1 C43 109.1(4) . . ?
C45 Fe1 C43 138.5(4) . . ?
C40 Fe1 C43 69.5(4) . . ?
C42 Fe1 C43 40.9(4) . . ?
C39 Fe1 C46 139.7(4) . . ?
C44 Fe1 C46 69.4(4) . . ?
C48 Fe1 C46 68.7(4) . . ?
C45 Fe1 C46 40.6(4) . . ?
C40 Fe1 C46 112.8(4) . . ?
C42 Fe1 C46 140.0(4) . . ?
C43 Fe1 C46 177.6(4) . . ?
C39 Fe1 C47 178.1(4) . . ?
C44 Fe1 C47 69.6(4) . . ?
C48 Fe1 C47 40.9(4) . . ?
C45 Fe1 C47 68.9(4) . . ?
C40 Fe1 C47 140.3(4) . . ?
C42 Fe1 C47 112.3(5) . . ?
C43 Fe1 C47 138.2(4) . . ?
C46 Fe1 C47 40.3(4) . . ?
C39 Fe1 C41 68.9(4) . . ?
C44 Fe1 C41 177.3(4) . . ?
C48 Fe1 C41 139.5(4) . . ?
C45 Fe1 C41 139.2(4) . . ?
C40 Fe1 C41 40.3(4) . . ?
C42 Fe1 C41 40.0(4) . . ?
C43 Fe1 C41 68.9(4) . . ?
C46 Fe1 C41 113.1(4) . . ?
C47 Fe1 C41 112.9(4) . . ?
C1 S1 Pt1 104.1(4) . . ?
C6 S2 Pt1 104.2(3) . . ?
C39 P1 C15 100.3(4) . . ?
C39 P1 C21 100.8(5) . . ?
C15 P1 C21 105.5(5) . . ?
C39 P1 Pt1 121.2(3) . . ?
C15 P1 Pt1 109.7(3) . . ?
C21 P1 Pt1 117.1(4) . . ?
C44 P2 C27 104.0(5) . . ?
C44 P2 C33 106.2(5) . . ?
C27 P2 C33 102.1(4) . . ?
C44 P2 Pt1 114.5(3) . . ?
C27 P2 Pt1 116.9(4) . . ?
C33 P2 Pt1 111.9(4) . . ?
C3 O1 C7 117.5(10) . . ?
C9 O2 C8 111.5(12) . . ?
C10 O3 C11 112.6(13) . . ?
C13 O4 C12 113.2(14) . . ?
C4 O5 C14 111.4(10) . . ?
C6 C1 C2 121.5(10) . . ?
C6 C1 S1 120.4(8) . . ?
C2 C1 S1 118.1(9) . . ?
C1 C2 C3 119.3(11) . . ?
C1 C2 H2 120.3 . . ?
C3 C2 H2 120.3 . . ?
C4 C3 O1 117.2(10) . . ?
C4 C3 C2 119.6(10) . . ?
O1 C3 C2 123.2(11) . . ?
C5 C4 C3 120.8(10) . . ?
C5 C4 O5 119.0(10) . . ?
C3 C4 O5 120.2(10) . . ?
C4 C5 C6 119.9(10) . . ?
C4 C5 H5 120.1 . . ?
C6 C5 H5 120.1 . . ?
C1 C6 C5 118.8(10) . . ?
C1 C6 S2 122.8(8) . . ?
C5 C6 S2 118.4(8) . . ?
O1 C7 C8 105.4(12) . . ?
O1 C7 H7A 110.7 . . ?
C8 C7 H7A 110.7 . . ?
O1 C7 H7B 110.7 . . ?
C8 C7 H7B 110.7 . . ?
H7A C7 H7B 108.8 . . ?
O2 C8 C7 109.1(13) . . ?
O2 C8 H8A 109.9 . . ?
C7 C8 H8A 109.9 . . ?
O2 C8 H8B 109.9 . . ?
C7 C8 H8B 109.9 . . ?
H8A C8 H8B 108.3 . . ?
O2 C9 C10 107.4(14) . . ?
O2 C9 H9A 110.2 . . ?
C10 C9 H9A 110.2 . . ?
O2 C9 H9B 110.2 . . ?
C10 C9 H9B 110.2 . . ?
H9A C9 H9B 108.5 . . ?
O3 C10 C9 108.0(14) . . ?
O3 C10 H10A 110.1 . . ?
C9 C10 H10A 110.1 . . ?
O3 C10 H10B 110.1 . . ?
C9 C10 H10B 110.1 . . ?
H10A C10 H10B 108.4 . . ?
O3 C11 C12 112.4(13) . . ?
O3 C11 H11A 109.1 . . ?
C12 C11 H11A 109.1 . . ?
O3 C11 H11B 109.1 . . ?
C12 C11 H11B 109.1 . . ?
H11A C11 H11B 107.8 . . ?
O4 C12 C11 108.1(14) . . ?
O4 C12 H12A 110.1 . . ?
C11 C12 H12A 110.1 . . ?
O4 C12 H12B 110.1 . . ?
C11 C12 H12B 110.1 . . ?
H12A C12 H12B 108.4 . . ?
O4 C13 C14 112.2(14) . . ?
O4 C13 H13A 109.2 . . ?
C14 C13 H13A 109.2 . . ?
O4 C13 H13B 109.2 . . ?
C14 C13 H13B 109.2 . . ?
H13A C13 H13B 107.9 . . ?
O5 C14 C13 110.7(15) . . ?
O5 C14 H14A 109.5 . . ?
C13 C14 H14A 109.5 . . ?
O5 C14 H14B 109.5 . . ?
C13 C14 H14B 109.5 . . ?
H14A C14 H14B 108.1 . . ?
C20 C15 C16 118.3(10) . . ?
C20 C15 P1 123.2(8) . . ?
C16 C15 P1 118.3(8) . . ?
C17 C16 C15 120.0(11) . . ?
C17 C16 H16 120.0 . . ?
C15 C16 H16 120.0 . . ?
C16 C17 C18 121.5(11) . . ?
C16 C17 H17 119.2 . . ?
C18 C17 H17 119.2 . . ?
C19 C18 C17 119.1(11) . . ?
C19 C18 H18 120.4 . . ?
C17 C18 H18 120.4 . . ?
C18 C19 C20 120.1(12) . . ?
C18 C19 H19 119.9 . . ?
C20 C19 H19 119.9 . . ?
C19 C20 C15 120.9(11) . . ?
C19 C20 H20 119.5 . . ?
C15 C20 H20 119.5 . . ?
C26 C21 C22 119.5(10) . . ?
C26 C21 P1 120.0(9) . . ?
C22 C21 P1 120.5(9) . . ?
C21 C22 C23 118.8(12) . . ?
C21 C22 H22 120.6 . . ?
C23 C22 H22 120.6 . . ?
C24 C23 C22 120.5(13) . . ?
C24 C23 H23 119.8 . . ?
C22 C23 H23 119.8 . . ?
C25 C24 C23 120.4(12) . . ?
C25 C24 H24 119.8 . . ?
C23 C24 H24 119.8 . . ?
C24 C25 C26 120.2(13) . . ?
C24 C25 H25 119.9 . . ?
C26 C25 H25 119.9 . . ?
C21 C26 C25 120.7(12) . . ?
C21 C26 H26 119.7 . . ?
C25 C26 H26 119.7 . . ?
C28 C27 C32 120.1(9) . . ?
C28 C27 P2 118.9(8) . . ?
C32 C27 P2 120.8(8) . . ?
C27 C28 C29 119.4(10) . . ?
C27 C28 H28 120.3 . . ?
C29 C28 H28 120.3 . . ?
C30 C29 C28 120.5(10) . . ?
C30 C29 H29 119.7 . . ?
C28 C29 H29 119.7 . . ?
C29 C30 C31 120.4(10) . . ?
C29 C30 H30 119.8 . . ?
C31 C30 H30 119.8 . . ?
C30 C31 C32 119.9(11) . . ?
C30 C31 H31 120.0 . . ?
C32 C31 H31 120.0 . . ?
C27 C32 C31 119.5(10) . . ?
C27 C32 H32 120.2 . . ?
C31 C32 H32 120.2 . . ?
C38 C33 C34 119.9(10) . . ?
C38 C33 P2 122.1(8) . . ?
C34 C33 P2 118.0(8) . . ?
C35 C34 C33 119.7(11) . . ?
C35 C34 H34 120.1 . . ?
C33 C34 H34 120.1 . . ?
C36 C35 C34 120.0(11) . . ?
C36 C35 H35 120.0 . . ?
C34 C35 H35 120.0 . . ?
C35 C36 C37 119.9(11) . . ?
C35 C36 H36 120.1 . . ?
C37 C36 H36 120.1 . . ?
C36 C37 C38 120.2(11) . . ?
C36 C37 H37 119.9 . . ?
C38 C37 H37 119.9 . . ?
C33 C38 C37 120.0(11) . . ?
C33 C38 H38 120.0 . . ?
C37 C38 H38 120.0 . . ?
C40 C39 C43 108.7(9) . . ?
C40 C39 P1 125.8(8) . . ?
C43 C39 P1 125.3(8) . . ?
C40 C39 Fe1 70.8(6) . . ?
C43 C39 Fe1 71.3(6) . . ?
P1 C39 Fe1 127.0(5) . . ?
C41 C40 C39 108.3(9) . . ?
C41 C40 Fe1 71.1(6) . . ?
C39 C40 Fe1 67.8(6) . . ?
C41 C40 H40 125.8 . . ?
C39 C40 H40 125.8 . . ?
Fe1 C40 H40 126.8 . . ?
C42 C41 C40 107.5(9) . . ?
C42 C41 Fe1 69.2(6) . . ?
C40 C41 Fe1 68.6(6) . . ?
C42 C41 H41 126.2 . . ?
C40 C41 H41 126.2 . . ?
Fe1 C41 H41 127.5 . . ?
C41 C42 C43 110.3(9) . . ?
C41 C42 Fe1 70.8(6) . . ?
C43 C42 Fe1 69.7(5) . . ?
C41 C42 H42 124.9 . . ?
C43 C42 H42 124.9 . . ?
Fe1 C42 H42 126.2 . . ?
C42 C43 C39 105.1(9) . . ?
C42 C43 Fe1 69.4(6) . . ?
C39 C43 Fe1 67.0(5) . . ?
C42 C43 H43 127.4 . . ?
C39 C43 H43 127.4 . . ?
Fe1 C43 H43 127.7 . . ?
C48 C44 C45 107.3(9) . . ?
C48 C44 P2 130.8(8) . . ?
C45 C44 P2 121.8(8) . . ?
C48 C44 Fe1 69.8(6) . . ?
C45 C44 Fe1 69.8(5) . . ?
P2 C44 Fe1 122.3(5) . . ?
C46 C45 C44 107.7(9) . . ?
C46 C45 Fe1 71.2(6) . . ?
C44 C45 Fe1 68.1(5) . . ?
C46 C45 H45 126.2 . . ?
C44 C45 H45 126.2 . . ?
Fe1 C45 H45 126.0 . . ?
C45 C46 C47 109.0(9) . . ?
C45 C46 Fe1 68.1(6) . . ?
C47 C46 Fe1 69.9(6) . . ?
C45 C46 H46 125.5 . . ?
C47 C46 H46 125.5 . . ?
Fe1 C46 H46 128.0 . . ?
C46 C47 C48 108.0(9) . . ?
C46 C47 Fe1 69.8(6) . . ?
C48 C47 Fe1 68.0(6) . . ?
C46 C47 H47 126.0 . . ?
C48 C47 H47 126.0 . . ?
Fe1 C47 H47 127.8 . . ?
C47 C48 C44 108.1(9) . . ?
C47 C48 Fe1 71.2(6) . . ?
C44 C48 Fe1 68.2(6) . . ?
C47 C48 H48 125.9 . . ?
C44 C48 H48 125.9 . . ?
Fe1 C48 H48 126.2 . . ?
Cl2S C1S Cl1S 110.7(9) . . ?
Cl2S C1S H1S1 109.5 . . ?
Cl1S C1S H1S1 109.5 . . ?
Cl2S C1S H1S2 109.5 . . ?
Cl1S C1S H1S2 109.5 . . ?
H1S1 C1S H1S2 108.1 . . ?
Cl4S C2S Cl3S 110.9(9) . . ?
Cl4S C2S H2S1 109.5 . . ?
Cl3S C2S H2S1 109.5 . . ?
Cl4S C2S H2S2 109.5 . . ?
Cl3S C2S H2S2 109.5 . . ?
H2S1 C2S H2S2 108.0 . . ?
Cl6S C3S Cl5S 118(2) . . ?
Cl6S C3S H3S1 107.9 . . ?
Cl5S C3S H3S1 107.9 . . ?
Cl6S C3S H3S2 107.9 . . ?
Cl5S C3S H3S2 107.9 . . ?
H3S1 C3S H3S2 107.2 . . ?
Cl7S C4S Cl7S 122(4) . 3_777 ?
Cl7S C4S H4S1 106.8 . . ?
Cl7S C4S H4S1 106.8 3_777 . ?
Cl7S C4S H4S2 106.8 . . ?
Cl7S C4S H4S2 106.8 3_777 . ?
H4S1 C4S H4S2 106.6 . . ?
C4S Cl7S C4S 58(4) . 3_777 ?

loop_
_geom_bond_atom_site_label_1
_geom_bond_atom_site_label_2
_geom_bond_distance
_geom_bond_site_symmetry_2
_geom_bond_publ_flag
Pt1 P2 2.288(2) . ?
Pt1 P1 2.295(3) . ?
Pt1 S2 2.311(2) . ?
Pt1 S1 2.314(3) . ?
Fe1 C39 2.008(10) . ?
Fe1 C44 2.009(10) . ?
Fe1 C48 2.031(11) . ?
Fe1 C45 2.031(10) . ?
Fe1 C40 2.049(10) . ?
Fe1 C42 2.062(10) . ?
Fe1 C43 2.067(9) . ?
Fe1 C46 2.072(10) . ?
Fe1 C47 2.074(11) . ?
Fe1 C41 2.082(10) . ?
S1 C1 1.784(11) . ?
S2 C6 1.752(10) . ?
P1 C39 1.820(10) . ?
P1 C15 1.839(10) . ?
P1 C21 1.845(10) . ?
P2 C44 1.805(10) . ?
P2 C27 1.824(10) . ?
P2 C33 1.845(10) . ?
O1 C3 1.386(13) . ?
O1 C7 1.405(16) . ?
O2 C9 1.425(16) . ?
O2 C8 1.434(19) . ?
O3 C10 1.435(19) . ?
O3 C11 1.442(19) . ?
O4 C13 1.428(18) . ?
O4 C12 1.436(19) . ?
O5 C4 1.394(13) . ?
O5 C14 1.425(18) . ?
C1 C6 1.370(15) . ?
C1 C2 1.390(16) . ?
C2 C3 1.399(16) . ?
C2 H2 0.9500 . ?
C3 C4 1.384(16) . ?
C4 C5 1.377(15) . ?
C5 C6 1.418(14) . ?
C5 H5 0.9500 . ?
C7 C8 1.514(19) . ?
C7 H7A 0.9900 . ?
C7 H7B 0.9900 . ?
C8 H8A 0.9900 . ?
C8 H8B 0.9900 . ?
C9 C10 1.51(2) . ?
C9 H9A 0.9900 . ?
C9 H9B 0.9900 . ?
C10 H10A 0.9900 . ?
C10 H10B 0.9900 . ?
C11 C12 1.48(2) . ?
C11 H11A 0.9900 . ?
C11 H11B 0.9900 . ?
C12 H12A 0.9900 . ?
C12 H12B 0.9900 . ?
C13 C14 1.48(2) . ?
C13 H13A 0.9900 . ?
C13 H13B 0.9900 . ?
C14 H14A 0.9900 . ?
C14 H14B 0.9900 . ?
C15 C20 1.392(15) . ?
C15 C16 1.416(14) . ?
C16 C17 1.363(16) . ?
C16 H16 0.9500 . ?
C17 C18 1.394(18) . ?
C17 H17 0.9500 . ?
C18 C19 1.382(18) . ?
C18 H18 0.9500 . ?
C19 C20 1.390(16) . ?
C19 H19 0.9500 . ?
C20 H20 0.9500 . ?
C21 C26 1.394(16) . ?
C21 C22 1.405(17) . ?
C22 C23 1.406(17) . ?
C22 H22 0.9500 . ?
C23 C24 1.39(2) . ?
C23 H23 0.9500 . ?
C24 C25 1.36(2) . ?
C24 H24 0.9500 . ?
C25 C26 1.394(16) . ?
C25 H25 0.9500 . ?
C26 H26 0.9500 . ?
C27 C28 1.388(14) . ?
C27 C32 1.391(15) . ?
C28 C29 1.397(14) . ?
C28 H28 0.9500 . ?
C29 C30 1.372(17) . ?
C29 H29 0.9500 . ?
C30 C31 1.377(17) . ?
C30 H30 0.9500 . ?
C31 C32 1.403(14) . ?
C31 H31 0.9500 . ?
C32 H32 0.9500 . ?
C33 C38 1.364(16) . ?
C33 C34 1.401(15) . ?
C34 C35 1.389(15) . ?
C34 H34 0.9500 . ?
C35 C36 1.379(18) . ?
C35 H35 0.9500 . ?
C36 C37 1.382(17) . ?
C36 H36 0.9500 . ?
C37 C38 1.396(15) . ?
C37 H37 0.9500 . ?
C38 H38 0.9500 . ?
C39 C40 1.433(14) . ?
C39 C43 1.453(13) . ?
C40 C41 1.423(15) . ?
C40 H40 0.9500 . ?
C41 C42 1.417(15) . ?
C41 H41 0.9500 . ?
C42 C43 1.442(14) . ?
C42 H42 0.9500 . ?
C43 H43 0.9500 . ?
C44 C48 1.446(14) . ?
C44 C45 1.452(14) . ?
C45 C46 1.426(14) . ?
C45 H45 0.9500 . ?
C46 C47 1.428(16) . ?
C46 H46 0.9500 . ?
C47 C48 1.434(14) . ?
C47 H47 0.9500 . ?
C48 H48 0.9500 . ?
C1S Cl2S 1.749(18) . ?
C1S Cl1S 1.780(18) . ?
C1S H1S1 0.9900 . ?
C1S H1S2 0.9900 . ?
C2S Cl4S 1.762(18) . ?
C2S Cl3S 1.776(17) . ?
C2S H2S1 0.9900 . ?
C2S H2S2 0.9900 . ?
C3S Cl6S 1.60(4) . ?
C3S Cl5S 1.76(4) . ?
C3S H3S1 0.9900 . ?
C3S H3S2 0.9900 . ?
C4S Cl7S 1.48(8) . ?
C4S Cl7S 1.91(6) 3_777 ?
C4S H4S1 0.9900 . ?
C4S H4S2 0.9900 . ?
